data_4100057
_journal_name_full 'Journal of the American Chemical Society'
_journal_paper_doi 10.1021/ja044308s
_journal_year 2005
_chemical_formula_moiety 'C18 H42 Br2 Ni2 Si4'
_chemical_formula_sum 'C18 H42 Br2 Ni2 Si4'
_chemical_formula_weight 648.12
_space_group_IT_number 15
_symmetry_cell_setting monoclinic
_symmetry_space_group_name_Hall '-C 2yc'
_symmetry_space_group_name_H-M 'C 1 2/c 1'
_cell_angle_alpha 90.00
_cell_angle_beta 130.197(8)
_cell_angle_gamma 90.00
_cell_formula_units_Z 4
_cell_length_a 14.819(7)
_cell_length_b 23.37(1)
_cell_length_c 11.251(5)
_cell_measurement_temperature 173(2)
_cell_volume 2976(2)
_cod_original_sg_symbol_H-M 'C 2/c'
_cod_database_code 4100057

loop_
_symmetry_equiv_pos_as_xyz
'x, y, z'
'-x, y, -z+1/2'
'x+1/2, y+1/2, z'
'-x+1/2, y+1/2, -z+1/2'
'-x, -y, -z'
'x, -y, z-1/2'
'-x+1/2, -y+1/2, -z'
'x+1/2, -y+1/2, z-1/2'

loop_
_atom_site_label
_atom_site_type_symbol
_atom_site_fract_x
_atom_site_fract_y
_atom_site_fract_z
_atom_site_U_iso_or_equiv
_atom_site_adp_type
_atom_site_occupancy
_atom_site_symmetry_multiplicity
_atom_site_calc_flag
_atom_site_refinement_flags
_atom_site_disorder_assembly
_atom_site_disorder_group
Ni1 Ni 0.39544(7) -0.05352(4) 0.26670(10) 0.0378(3) Uani 1 1 d . . .
Br1 Br 0.5095(11) -0.12454(6) 0.2679(16) 0.0753(19) Uani 0.50 1 d P . -1
Br2 Br 0.5000 0.01784(4) 0.2500 0.0430(3) Uani 1 2 d S . .
C1 C 0.3164(6) -0.1047(3) 0.3258(10) 0.053(2) Uani 1 1 d . . .
H1A H 0.3567 -0.1004 0.4387 0.064 Uiso 1 1 calc R . .
C2 C 0.2514(6) -0.0562(3) 0.2437(9) 0.0487(18) Uani 1 1 d . . .
H2A H 0.1723 -0.0602 0.1378 0.058 Uiso 1 1 calc R . .
C3 C 0.3053(6) 0.0002(3) 0.3004(8) 0.0408(17) Uani 1 1 d . . .
H3A H 0.3466 0.0049 0.4134 0.049 Uiso 1 1 calc R . .
Si1 Si 0.26279(17) -0.18021(8) 0.2593(3) 0.0482(6) Uani 1 1 d . . .
C4 C 0.3924(7) -0.2301(4) 0.3857(11) 0.077(3) Uani 1 1 d . . .
H4A H 0.4460 -0.2251 0.3637 0.116 Uiso 1 1 calc R . .
H4B H 0.3641 -0.2697 0.3638 0.116 Uiso 1 1 calc R . .
H4C H 0.4344 -0.2214 0.4955 0.116 Uiso 1 1 calc R . .
C5 C 0.1888(7) -0.1912(4) 0.0513(9) 0.068(2) Uani 1 1 d . . .
H5A H 0.2448 -0.1832 0.0345 0.102 Uiso 1 1 calc R . .
H5B H 0.1211 -0.1652 -0.0127 0.102 Uiso 1 1 calc R . .
H5C H 0.1615 -0.2309 0.0222 0.102 Uiso 1 1 calc R . .
C6 C 0.1532(7) -0.1943(3) 0.2892(10) 0.064(2) Uani 1 1 d . . .
H6A H 0.0829 -0.1705 0.2174 0.096 Uiso 1 1 calc R . .
H6B H 0.1893 -0.1849 0.3966 0.096 Uiso 1 1 calc R . .
H6C H 0.1305 -0.2347 0.2691 0.096 Uiso 1 1 calc R . .
Si2 Si 0.22464(17) 0.06640(8) 0.1887(2) 0.0433(5) Uani 1 1 d . . .
C7 C 0.3281(7) 0.1280(3) 0.2576(10) 0.063(2) Uani 1 1 d . . .
H7A H 0.3796 0.1308 0.3712 0.094 Uiso 1 1 calc R . .
H7B H 0.2826 0.1634 0.2104 0.094 Uiso 1 1 calc R . .
H7C H 0.3764 0.1220 0.2275 0.094 Uiso 1 1 calc R . .
C8 C 0.1364(8) 0.0540(4) -0.0255(9) 0.069(2) Uani 1 1 d . . .
H8A H 0.0845 0.0209 -0.0584 0.104 Uiso 1 1 calc R . .
H8B H 0.1902 0.0467 -0.0463 0.104 Uiso 1 1 calc R . .
H8C H 0.0886 0.0880 -0.0834 0.104 Uiso 1 1 calc R . .
C9 C 0.1237(7) 0.0832(4) 0.2300(11) 0.069(2) Uani 1 1 d . . .
H9A H 0.0628 0.0536 0.1841 0.104 Uiso 1 1 calc R . .
H9B H 0.0862 0.1205 0.1847 0.104 Uiso 1 1 calc R . .
H9C H 0.1694 0.0844 0.3427 0.104 Uiso 1 1 calc R . .

loop_
_atom_site_aniso_label
_atom_site_aniso_U_11
_atom_site_aniso_U_22
_atom_site_aniso_U_33
_atom_site_aniso_U_23
_atom_site_aniso_U_13
_atom_site_aniso_U_12
Ni1 0.0288(5) 0.0365(5) 0.0487(6) 0.0014(5) 0.0253(4) 0.0014(4)
Br1 0.076(4) 0.0413(8) 0.154(6) 0.037(3) 0.095(4) 0.024(3)
Br2 0.0448(6) 0.0374(6) 0.0591(7) 0.000 0.0392(6) 0.000
C1 0.041(4) 0.064(5) 0.068(5) 0.010(4) 0.042(4) 0.008(4)
C2 0.042(4) 0.060(5) 0.058(5) 0.015(4) 0.038(4) 0.007(4)
C3 0.037(4) 0.045(4) 0.051(5) -0.005(4) 0.034(4) -0.004(3)
Si1 0.0395(11) 0.0402(12) 0.0699(15) 0.0008(11) 0.0376(12) -0.0024(9)
C4 0.056(6) 0.073(6) 0.097(7) 0.021(5) 0.047(6) 0.007(5)
C5 0.052(5) 0.074(6) 0.074(6) -0.001(5) 0.039(5) -0.002(4)
C6 0.062(5) 0.065(5) 0.083(6) -0.007(5) 0.054(5) -0.010(4)
Si2 0.0357(11) 0.0412(12) 0.0528(13) 0.0012(10) 0.0285(10) 0.0010(8)
C7 0.057(5) 0.043(4) 0.081(6) 0.004(4) 0.041(5) 0.004(4)
C8 0.070(5) 0.069(5) 0.054(5) 0.015(5) 0.032(5) 0.008(5)
C9 0.052(5) 0.064(5) 0.100(7) 0.003(5) 0.052(5) 0.011(4)
